data_4346590
loop_
_publ_author_name
'Tamm, Nadezhda B.'
'Troyanov, Sergey I.'

_publ_section_title
;
 New Isolated-Pentagon-Rule Isomer of C92 Isolated as Trifluoromethyl and
 Chlorido Derivatives: C92(38)(CF3)14/16 and C92(38)Cl20/22.
;
_journal_issue 22
_journal_name_full 'Inorganic chemistry'
_journal_page_first 10527
_journal_page_last 10529
_journal_paper_doi 10.1021/acs.inorgchem.5b01740
_journal_volume 54
_journal_year 2015
_chemical_formula_sum 'C92 Cl20.84'
_chemical_formula_weight 1843.88
_space_group_crystal_system monoclinic
_space_group_IT_number 14
_space_group_name_Hall '-P 2ybc'
_space_group_name_H-M_alt 'P 1 21/c 1'
_audit_creation_method SHELXL-2014/7
_cell_angle_alpha 90
_cell_angle_beta 114.448(10)
_cell_angle_gamma 90
_cell_formula_units_Z 8
_cell_length_a 24.138(2)
_cell_length_b 23.6270(10)
_cell_length_c 24.963(2)
_cell_measurement_reflns_used 80000
_cell_measurement_temperature 100(2)
_cell_measurement_theta_max 33
_cell_measurement_theta_min 4
_cell_volume 12960.1(19)
_computing_cell_refinement XDS
_computing_data_collection XDS
_computing_data_reduction XDS
_computing_structure_refinement 'SHELXL-2014/7 (Sheldrick, 2014)'
_computing_structure_solution SHELXD
_diffrn_ambient_temperature 100(2)
_diffrn_measured_fraction_theta_full 0.976
_diffrn_measured_fraction_theta_max 0.944
_diffrn_measurement_device_type MAR225
_diffrn_measurement_method CCD
_diffrn_radiation_type synchrotron
_diffrn_radiation_wavelength 0.87313
_diffrn_reflns_av_R_equivalents 0.0387
_diffrn_reflns_av_unetI/netI 0.0247
_diffrn_reflns_Laue_measured_fraction_full 0.976
_diffrn_reflns_Laue_measured_fraction_max 0.944
_diffrn_reflns_limit_h_max 30
_diffrn_reflns_limit_h_min -30
_diffrn_reflns_limit_k_max 30
_diffrn_reflns_limit_k_min -30
_diffrn_reflns_limit_l_max 31
_diffrn_reflns_limit_l_min -31
_diffrn_reflns_number 192706
_diffrn_reflns_point_group_measured_fraction_full 0.976
_diffrn_reflns_point_group_measured_fraction_max 0.944
_diffrn_reflns_theta_full 31.280
_diffrn_reflns_theta_max 35.059
_diffrn_reflns_theta_min 2.443
_diffrn_source 'BL 14.2 PSF, BESSY, Berlin, Germany'
_exptl_absorpt_coefficient_mu 1.663
_exptl_absorpt_correction_type none
_exptl_crystal_colour orange
_exptl_crystal_density_diffrn 1.890
_exptl_crystal_description block
_exptl_crystal_F_000 7251
_exptl_crystal_size_max 0.020
_exptl_crystal_size_mid 0.020
_exptl_crystal_size_min 0.020
_refine_diff_density_max 0.801
_refine_diff_density_min -1.128
_refine_diff_density_rms 0.090
_refine_ls_extinction_method none
_refine_ls_goodness_of_fit_ref 1.007
_refine_ls_hydrogen_treatment undef
_refine_ls_matrix_type full
_refine_ls_number_parameters 2085
_refine_ls_number_reflns 29200
_refine_ls_number_restraints 0
_refine_ls_restrained_S_all 1.007
_refine_ls_R_factor_all 0.0532
_refine_ls_R_factor_gt 0.0468
_refine_ls_shift/su_max 0.001
_refine_ls_shift/su_mean 0.000
_refine_ls_structure_factor_coef Fsqd
_refine_ls_weighting_details 'w=1/[\s^2^(Fo^2^)+(0.0500P)^2^+35.0000P] where P=(Fo^2^+2Fc^2^)/3'
_refine_ls_weighting_scheme calc
_refine_ls_wR_factor_gt 0.1135
_refine_ls_wR_factor_ref 0.1172
_reflns_Friedel_coverage 0.000
_reflns_number_gt 25935
_reflns_number_total 29200
_reflns_threshold_expression 'I > 2\s(I)'
_cod_data_source_file ic5b01740_si_009.cif
_cod_data_source_block FR91VSB1
_cod_original_cell_volume 12960.1(18)
_cod_original_sg_symbol_H-M 'P 21/c'
_cod_database_code 4346590
_shelx_shelxl_version_number 2014/7
_shelx_space_group_comment
;
The symmetry employed for this shelxl refinement is uniquely defined
by the following loop, which should always be used as a source of
symmetry information in preference to the above space-group names.
They are only intended as comments.
;
_shelx_estimated_absorpt_t_min 0.981
_shelx_estimated_absorpt_t_max 0.981

loop_
_space_group_symop_operation_xyz
'x, y, z'
'-x, y+1/2, -z+1/2'
'-x, -y, -z'
'x, -y-1/2, z-1/2'

loop_
_atom_site_label
_atom_site_type_symbol
_atom_site_fract_x
_atom_site_fract_y
_atom_site_fract_z
_atom_site_U_iso_or_equiv
_atom_site_adp_type
_atom_site_occupancy
_atom_site_site_symmetry_order
_atom_site_calc_flag
_atom_site_refinement_flags_occupancy
Cl1 Cl 0.23102(3) 0.41189(3) 0.14204(3) 0.02477(13) Uani 1 1 d .
Cl2 Cl 0.30530(3) 0.38376(3) 0.30266(3) 0.02258(13) Uani 1 1 d .
Cl3 Cl 0.33916(3) 0.50033(3) 0.40357(3) 0.02418(14) Uani 1 1 d .
Cl4 Cl 0.42804(3) 0.58630(3) 0.47817(3) 0.02459(14) Uani 1 1 d .
Cl5 Cl 0.19205(3) 0.55628(3) 0.08533(3) 0.02759(14) Uani 1 1 d .
Cl6 Cl 0.35051(3) 0.38606(3) 0.03456(3) 0.02681(14) Uani 1 1 d .
Cl7 Cl 0.55853(4) 0.65177(4) 0.52645(3) 0.03531(17) Uani 1 1 d .
Cl8 Cl 0.33780(3) 0.79503(3) 0.17987(3) 0.02374(13) Uani 1 1 d .
Cl9 Cl 0.29836(3) 0.52493(3) -0.02954(3) 0.02677(14) Uani 1 1 d .
Cl10 Cl 0.51802(3) 0.34996(3) 0.12000(3) 0.02592(14) Uani 1 1 d .
Cl11 Cl 0.70215(3) 0.42842(3) 0.45229(3) 0.02567(14) Uani 1 1 d .
Cl12 Cl 0.71771(3) 0.58007(3) 0.51984(3) 0.02405(13) Uani 1 1 d .
Cl13 Cl 0.64115(6) 0.72461(5) 0.50420(5) 0.0259(3) Uani 0.557(3) 1 d P
Cl14 Cl 0.42607(3) 0.77917(3) 0.06455(3) 0.02503(14) Uani 1 1 d .
Cl15 Cl 0.41188(3) 0.63314(3) -0.02396(3) 0.02705(14) Uani 1 1 d .
Cl16 Cl 0.64764(3) 0.46873(3) 0.15383(3) 0.02324(13) Uani 1 1 d .
Cl17 Cl 0.75496(3) 0.48850(3) 0.32503(3) 0.02508(14) Uani 1 1 d .
Cl18 Cl 0.77769(3) 0.63838(3) 0.39531(3) 0.02598(14) Uani 1 1 d .
Cl19 Cl 0.69849(6) 0.77356(5) 0.40155(6) 0.0269(4) Uani 0.557(3) 1 d P
Cl20 Cl 0.69075(4) 0.76938(3) 0.28543(5) 0.0395(2) Uani 1 1 d .
Cl21 Cl 0.60864(3) 0.74742(3) 0.13572(3) 0.02504(14) Uani 1 1 d .
Cl22 Cl 0.59215(3) 0.59803(3) 0.06708(3) 0.02251(13) Uani 1 1 d .
Cl23 Cl 0.28884(3) 0.82642(3) 0.34702(3) 0.02974(15) Uani 1 1 d .
Cl24 Cl 0.20485(3) 0.85197(3) 0.18835(3) 0.02516(14) Uani 1 1 d .
Cl25 Cl 0.16479(3) 0.72966(3) 0.08981(3) 0.02477(14) Uani 1 1 d .
Cl26 Cl 0.06953(3) 0.64552(3) 0.01991(3) 0.02709(14) Uani 1 1 d .
Cl27 Cl 0.32986(3) 0.68535(4) 0.40885(3) 0.03268(16) Uani 1 1 d .
Cl28 Cl 0.18729(3) 0.85808(3) 0.46596(3) 0.02902(15) Uani 1 1 d .
Cl29 Cl -0.06260(4) 0.57726(4) -0.01675(4) 0.03924(19) Uani 1 1 d .
Cl30 Cl 0.17817(4) 0.44251(3) 0.32716(4) 0.03311(17) Uani 1 1 d .
Cl31 Cl 0.24284(3) 0.71739(4) 0.53031(3) 0.03066(16) Uani 1 1 d .
Cl32 Cl 0.01227(3) 0.89473(3) 0.38754(3) 0.02654(14) Uani 1 1 d .
Cl33 Cl -0.19006(3) 0.80971(4) 0.06399(4) 0.03553(17) Uani 1 1 d .
Cl34 Cl -0.20805(4) 0.65599(5) -0.00198(4) 0.0480(2) Uani 1 1 d .
Cl35 Cl -0.13507(14) 0.50888(14) 0.02414(14) 0.0286(9) Uani 0.225(3) 1 d P
Cl36 Cl 0.10485(5) 0.46575(3) 0.45211(4) 0.0424(2) Uani 1 1 d .
Cl37 Cl 0.12878(4) 0.61374(4) 0.53855(4) 0.03590(18) Uani 1 1 d .
Cl38 Cl -0.11404(3) 0.77829(3) 0.36727(4) 0.03188(16) Uani 1 1 d .
Cl39 Cl -0.23073(3) 0.75548(4) 0.20021(4) 0.03616(18) Uani 1 1 d .
Cl40 Cl -0.26003(3) 0.60454(4) 0.13373(4) 0.0414(2) Uani 1 1 d .
Cl41 Cl -0.17827(13) 0.46372(13) 0.13823(14) 0.0265(9) Uani 0.225(3) 1 d P
Cl42 Cl -0.17429(10) 0.47392(4) 0.23147(18) 0.0317(7) Uani 0.770(9) 1 d P
Cl01 Cl -0.1574(3) 0.47649(15) 0.2653(5) 0.0269(17) Uani 0.230(9) 1 d P
Cl43 Cl -0.07844(5) 0.49872(3) 0.39003(5) 0.0457(2) Uani 1 1 d .
Cl44 Cl -0.05697(4) 0.65025(3) 0.45525(4) 0.03448(17) Uani 1 1 d .
Cl02 Cl 0.4611(6) 0.7221(4) 0.4514(5) 0.037(4) Uani 0.081(4) 1 d P
Cl03 Cl 0.0420(8) 0.5261(9) 0.0495(9) 0.038(7) Uani 0.044(4) 1 d P
C1 C 0.33876(11) 0.48621(11) 0.27268(12) 0.0181(5) Uani 1 1 d .
C2 C 0.35861(11) 0.53264(11) 0.31085(12) 0.0176(5) Uani 1 1 d .
C3 C 0.35107(11) 0.58901(11) 0.28856(12) 0.0168(5) Uani 1 1 d .
C4 C 0.31594(11) 0.59682(11) 0.22689(12) 0.0182(5) Uani 1 1 d .
C5 C 0.29391(11) 0.54954(11) 0.18975(12) 0.0185(5) Uani 1 1 d .
C6 C 0.30700(11) 0.49552(11) 0.21175(12) 0.0183(5) Uani 1 1 d .
C7 C 0.30059(12) 0.45317(11) 0.16382(12) 0.0198(5) Uani 1 1 d .
C8 C 0.35553(12) 0.41467(11) 0.18502(12) 0.0191(5) Uani 1 1 d .
C9 C 0.38000(12) 0.40030(11) 0.24377(13) 0.0196(5) Uani 1 1 d .
C10 C 0.36169(12) 0.42612(11) 0.29067(12) 0.0188(5) Uani 1 1 d .
C11 C 0.42214(12) 0.42810(11) 0.34343(12) 0.0186(5) Uani 1 1 d .
C12 C 0.43732(12) 0.47197(11) 0.38121(12) 0.0176(5) Uani 1 1 d .
C13 C 0.39465(12) 0.52060(11) 0.37607(12) 0.0193(5) Uani 1 1 d .
C14 C 0.43940(12) 0.56942(11) 0.41278(12) 0.0194(5) Uani 1 1 d .
C15 C 0.43666(12) 0.62371(11) 0.38013(12) 0.0179(5) Uani 1 1 d .
C16 C 0.39193(12) 0.63438(11) 0.32216(12) 0.0171(5) Uani 1 1 d .
C17 C 0.39887(12) 0.68354(10) 0.29128(12) 0.0172(5) Uani 1 1 d .
C18 C 0.36095(12) 0.68969(11) 0.23116(12) 0.0189(5) Uani 1 1 d .
C19 C 0.32064(11) 0.64815(11) 0.19984(12) 0.0182(5) Uani 1 1 d .
C20 C 0.31392(11) 0.64845(11) 0.13881(12) 0.0195(5) Uani 1 1 d .
C21 C 0.30335(12) 0.59883(12) 0.10552(12) 0.0200(5) Uani 1 1 d .
C22 C 0.27479(12) 0.55049(12) 0.12380(12) 0.0207(5) Uani 1 1 d .
C23 C 0.29754(12) 0.49277(11) 0.11493(12) 0.0199(5) Uani 1 1 d .
C24 C 0.32889(12) 0.48545(12) 0.08258(12) 0.0210(5) Uani 1 1 d .
C25 C 0.37441(12) 0.43775(12) 0.09350(12) 0.0209(5) Uani 1 1 d .
C26 C 0.39082(12) 0.40870(11) 0.15141(13) 0.0204(5) Uani 1 1 d .
C27 C 0.45031(12) 0.38896(11) 0.17938(12) 0.0193(5) Uani 1 1 d .
C28 C 0.47503(12) 0.37599(10) 0.23931(13) 0.0195(5) Uani 1 1 d .
C29 C 0.44080(12) 0.38127(10) 0.27180(12) 0.0188(5) Uani 1 1 d .
C30 C 0.46857(12) 0.40072(10) 0.33163(12) 0.0183(5) Uani 1 1 d .
C31 C 0.53002(12) 0.41718(10) 0.35784(12) 0.0174(5) Uani 1 1 d .
C32 C 0.54641(12) 0.46372(11) 0.39897(12) 0.0176(5) Uani 1 1 d .
C33 C 0.49889(12) 0.48960(11) 0.40950(12) 0.0185(5) Uani 1 1 d .
C34 C 0.50291(12) 0.54489(11) 0.42923(11) 0.0185(5) Uani 1 1 d .
C35 C 0.55544(12) 0.57656(11) 0.44330(11) 0.0197(5) Uani 1 1 d .
C36 C 0.54992(12) 0.63924(11) 0.45222(12) 0.0197(5) Uani 1 1 d .
C37 C 0.48760(12) 0.65832(12) 0.40474(12) 0.0205(5) Uani 1 1 d .
C38 C 0.49673(12) 0.70307(11) 0.37136(12) 0.0187(5) Uani 1 1 d .
C39 C 0.45454(12) 0.71529(10) 0.31413(12) 0.0185(5) Uani 1 1 d .
C40 C 0.47739(12) 0.73895(10) 0.27271(12) 0.0191(5) Uani 1 1 d .
C41 C 0.44391(12) 0.73567(11) 0.21116(12) 0.0193(5) Uani 1 1 d .
C42 C 0.37624(12) 0.72693(11) 0.18924(12) 0.0191(5) Uani 1 1 d .
C43 C 0.35021(12) 0.69235(11) 0.13340(12) 0.0199(5) Uani 1 1 d .
C44 C 0.37989(12) 0.68527(11) 0.09749(12) 0.0207(5) Uani 1 1 d .
C45 C 0.37290(12) 0.63430(12) 0.06656(12) 0.0214(5) Uani 1 1 d .
C46 C 0.33479(12) 0.59136(12) 0.06939(12) 0.0217(5) Uani 1 1 d .
C47 C 0.34255(12) 0.53305(12) 0.04898(12) 0.0213(5) Uani 1 1 d .
C48 C 0.40999(12) 0.52307(12) 0.06670(12) 0.0204(5) Uani 1 1 d .
C49 C 0.42826(12) 0.47114(11) 0.09352(12) 0.0204(5) Uani 1 1 d .
C50 C 0.48927(12) 0.45973(11) 0.12925(12) 0.0189(5) Uani 1 1 d .
C51 C 0.50223(12) 0.40530(11) 0.16257(12) 0.0198(5) Uani 1 1 d .
C52 C 0.55491(12) 0.41223(11) 0.22178(12) 0.0193(5) Uani 1 1 d .
C53 C 0.53886(12) 0.39048(10) 0.26629(12) 0.0187(5) Uani 1 1 d .
C54 C 0.56646(12) 0.40882(10) 0.32425(12) 0.0180(5) Uani 1 1 d .
C55 C 0.61899(11) 0.44154(10) 0.33820(12) 0.0181(5) Uani 1 1 d .
C56 C 0.64846(11) 0.47343(11) 0.39487(12) 0.0182(5) Uani 1 1 d .
C57 C 0.60068(12) 0.49573(11) 0.41421(11) 0.0177(5) Uani 1 1 d .
C58 C 0.60542(12) 0.55061(11) 0.43674(11) 0.0180(5) Uani 1 1 d .
C59 C 0.66043(12) 0.58656(11) 0.44448(12) 0.0191(5) Uani 1 1 d .
C60 C 0.64273(12) 0.64720(11) 0.42804(12) 0.0199(5) Uani 1 1 d .
C61 C 0.59589(13) 0.67576(13) 0.43866(14) 0.0268(6) Uani 1 1 d .
C62 C 0.56033(12) 0.71408(11) 0.39117(12) 0.0192(5) Uani 1 1 d .
C63 C 0.58223(12) 0.73453(10) 0.35272(12) 0.0194(5) Uani 1 1 d .
C64 C 0.54097(12) 0.74605(10) 0.29352(12) 0.0190(5) Uani 1 1 d .
C65 C 0.57078(12) 0.73905(10) 0.25608(12) 0.0190(5) Uani 1 1 d .
C66 C 0.53824(12) 0.72830(11) 0.19734(12) 0.0195(5) Uani 1 1 d .
C67 C 0.47345(12) 0.73037(11) 0.17328(12) 0.0205(5) Uani 1 1 d .
C68 C 0.43866(12) 0.71530(11) 0.10866(12) 0.0208(5) Uani 1 1 d .
C69 C 0.47091(13) 0.66911(12) 0.08975(12) 0.0219(5) Uani 1 1 d .
C70 C 0.42822(12) 0.62387(12) 0.05310(12) 0.0212(5) Uani 1 1 d .
C71 C 0.45225(12) 0.56492(12) 0.07299(12) 0.0210(5) Uani 1 1 d .
C72 C 0.51400(12) 0.55420(11) 0.10864(12) 0.0194(5) Uani 1 1 d .
C73 C 0.53331(12) 0.50260(11) 0.13930(12) 0.0189(5) Uani 1 1 d .
C74 C 0.59907(12) 0.49539(11) 0.18821(12) 0.0179(5) Uani 1 1 d .
C75 C 0.59934(12) 0.45309(10) 0.23423(12) 0.0177(5) Uani 1 1 d .
C76 C 0.63480(11) 0.46305(10) 0.29449(12) 0.0178(5) Uani 1 1 d .
C77 C 0.68018(11) 0.51002(11) 0.31813(12) 0.0183(5) Uani 1 1 d .
C78 C 0.67964(11) 0.52054(11) 0.37724(12) 0.0184(5) Uani 1 1 d .
C79 C 0.68622(11) 0.57123(11) 0.40069(12) 0.0180(5) Uani 1 1 d .
C80 C 0.69702(12) 0.62238(11) 0.36993(12) 0.0194(5) Uani 1 1 d .
C81 C 0.66401(12) 0.66714(11) 0.38805(12) 0.0200(5) Uani 1 1 d .
C82 C 0.64163(13) 0.71778(13) 0.35532(13) 0.0254(6) Uani 1 1 d .
C83 C 0.63710(12) 0.72070(11) 0.29189(12) 0.0189(5) Uani 1 1 d .
C84 C 0.64407(12) 0.66302(11) 0.26790(12) 0.0180(5) Uani 1 1 d .
C85 C 0.61417(12) 0.65524(11) 0.20776(12) 0.0193(5) Uani 1 1 d .
C86 C 0.57116(12) 0.69821(11) 0.16550(12) 0.0192(5) Uani 1 1 d .
C87 C 0.52970(13) 0.65961(12) 0.11750(12) 0.0217(5) Uani 1 1 d .
C88 C 0.55837(12) 0.60218(11) 0.12003(12) 0.0190(5) Uani 1 1 d .
C89 C 0.60503(12) 0.60152(11) 0.18274(12) 0.0183(5) Uani 1 1 d .
C90 C 0.62434(12) 0.55295(11) 0.21704(12) 0.0175(5) Uani 1 1 d .
C91 C 0.65930(11) 0.56095(11) 0.27795(12) 0.0176(5) Uani 1 1 d .
C92 C 0.66897(11) 0.61551(11) 0.30346(12) 0.0179(5) Uani 1 1 d .
C93 C 0.17480(12) 0.74961(11) 0.22308(12) 0.0192(5) Uani 1 1 d .
C94 C 0.15197(11) 0.70218(11) 0.18635(12) 0.0185(5) Uani 1 1 d .
C95 C 0.16086(12) 0.64628(11) 0.21032(12) 0.0190(5) Uani 1 1 d .
C96 C 0.19956(12) 0.63985(11) 0.27121(12) 0.0197(5) Uani 1 1 d .
C97 C 0.22426(11) 0.68798(12) 0.30665(12) 0.0203(5) Uani 1 1 d .
C98 C 0.21028(11) 0.74146(11) 0.28335(12) 0.0199(5) Uani 1 1 d .
C99 C 0.22041(12) 0.78526(12) 0.33114(12) 0.0217(5) Uani 1 1 d .
C100 C 0.16584(12) 0.82399(11) 0.31248(12) 0.0207(5) Uani 1 1 d .
C101 C 0.13729(13) 0.83658(11) 0.25337(13) 0.0218(5) Uani 1 1 d .
C102 C 0.15143(12) 0.80954(11) 0.20484(13) 0.0209(5) Uani 1 1 d .
C103 C 0.08913(12) 0.80736(11) 0.15467(13) 0.0215(5) Uani 1 1 d .
C104 C 0.07124(12) 0.76296(11) 0.11803(12) 0.0199(5) Uani 1 1 d .
C105 C 0.11214(12) 0.71312(12) 0.12178(12) 0.0205(5) Uani 1 1 d .
C106 C 0.06572(12) 0.66437(12) 0.08850(12) 0.0218(5) Uani 1 1 d .
C107 C 0.07107(12) 0.61072(11) 0.12315(12) 0.0209(5) Uani 1 1 d .
C108 C 0.11875(12) 0.60046(11) 0.17970(12) 0.0203(5) Uani 1 1 d .
C109 C 0.11409(12) 0.55286(11) 0.21344(13) 0.0216(5) Uani 1 1 d .
C110 C 0.15534(13) 0.54762(12) 0.27301(13) 0.0227(5) Uani 1 1 d .
C111 C 0.19668(12) 0.58933(12) 0.30090(12) 0.0209(5) Uani 1 1 d .
C112 C 0.20758(13) 0.59090(12) 0.36316(13) 0.0237(6) Uani 1 1 d .
C113 C 0.22087(13) 0.64164(12) 0.39496(13) 0.0239(6) Uani 1 1 d .
C114 C 0.24698(12) 0.68900(13) 0.37273(12) 0.0229(5) Uani 1 1 d .
C115 C 0.22631(12) 0.74694(12) 0.38160(12) 0.0221(5) Uani 1 1 d .
C116 C 0.19891(12) 0.75638(12) 0.41724(13) 0.0236(5) Uani 1 1 d .
C117 C 0.15512(13) 0.80476(12) 0.40840(13) 0.0228(5) Uani 1 1 d .
C118 C 0.13443(13) 0.83222(11) 0.34933(13) 0.0221(5) Uani 1 1 d .
C119 C 0.07536(13) 0.85231(11) 0.32475(13) 0.0218(5) Uani 1 1 d .
C120 C 0.04663(13) 0.86378(11) 0.26458(13) 0.0218(5) Uani 1 1 d .
C121 C 0.07699(13) 0.85651(11) 0.22857(13) 0.0214(5) Uani 1 1 d .
C122 C 0.04512(13) 0.83648(11) 0.16927(12) 0.0211(5) Uani 1 1 d .
C123 C -0.01646(13) 0.82100(12) 0.14676(13) 0.0230(5) Uani 1 1 d .
C124 C -0.03611(12) 0.77365(12) 0.10647(13) 0.0230(5) Uani 1 1 d .
C125 C 0.00890(12) 0.74637(12) 0.09292(12) 0.0220(5) Uani 1 1 d .
C126 C 0.00375(12) 0.69019(12) 0.07589(12) 0.0226(5) Uani 1 1 d .
C127 C -0.04806(13) 0.65914(13) 0.06624(13) 0.0265(6) Uani 1 1 d .
C128 C -0.04396(13) 0.59603(13) 0.05933(13) 0.0267(6) Uani 1 1 d .
C129 C 0.01978(13) 0.57615(12) 0.10296(13) 0.0248(6) Uani 1 1 d .
C130 C 0.01342(13) 0.53277(12) 0.13898(14) 0.0265(6) Uani 1 1 d .
C131 C 0.05817(13) 0.52102(11) 0.19510(14) 0.0249(6) Uani 1 1 d .
C132 C 0.03879(14) 0.49960(12) 0.24025(15) 0.0276(6) Uani 1 1 d .
C133 C 0.07622(14) 0.50480(12) 0.30127(15) 0.0288(6) Uani 1 1 d .
C134 C 0.14313(14) 0.51252(12) 0.31843(14) 0.0269(6) Uani 1 1 d .
C135 C 0.17299(14) 0.54843(12) 0.37272(14) 0.0271(6) Uani 1 1 d .
C136 C 0.14677(15) 0.55747(13) 0.41149(14) 0.0287(6) Uani 1 1 d .
C137 C 0.15601(15) 0.60927(13) 0.44116(13) 0.0279(6) Uani 1 1 d .
C138 C 0.19317(14) 0.65119(13) 0.43375(13) 0.0261(6) Uani 1 1 d .
C139 C 0.18828(13) 0.71024(13) 0.45410(12) 0.0235(6) Uani 1 1 d .
C140 C 0.12267(13) 0.72181(13) 0.44257(12) 0.0236(6) Uani 1 1 d .
C141 C 0.10309(13) 0.77321(12) 0.41477(12) 0.0221(5) Uani 1 1 d .
C142 C 0.04141(13) 0.78420(12) 0.38188(13) 0.0220(5) Uani 1 1 d .
C143 C 0.02619(13) 0.83753(11) 0.34612(13) 0.0221(5) Uani 1 1 d .
C144 C -0.02894(12) 0.82959(11) 0.28931(13) 0.0221(5) Uani 1 1 d .
C145 C -0.01709(12) 0.85001(11) 0.24181(13) 0.0223(5) Uani 1 1 d .
C146 C -0.04856(12) 0.83062(11) 0.18445(13) 0.0222(5) Uani 1 1 d .
C147 C -0.10036(12) 0.79829(12) 0.17509(13) 0.0241(6) Uani 1 1 d .
C148 C -0.13381(12) 0.76534(13) 0.12000(14) 0.0269(6) Uani 1 1 d .
C149 C -0.08948(12) 0.74193(13) 0.09631(13) 0.0255(6) Uani 1 1 d .
C150 C -0.09566(12) 0.68625(13) 0.07567(13) 0.0265(6) Uani 1 1 d .
C151 C -0.14987(13) 0.65093(14) 0.07268(15) 0.0309(7) Uani 1 1 d .
C152 C -0.13233(13) 0.59025(14) 0.08950(16) 0.0332(7) Uani 1 1 d .
C153 C -0.08532(13) 0.56378(14) 0.08058(14) 0.0287(6) Uani 1 1 d .
C154 C -0.05037(14) 0.52389(13) 0.12364(15) 0.0304(7) Uani 1 1 d .
C155 C -0.06838(14) 0.50502(12) 0.16610(16) 0.0314(7) Uani 1 1 d .
C156 C -0.02412(14) 0.49333(12) 0.22397(16) 0.0294(7) Uani 1 1 d .
C157 C -0.04994(15) 0.50244(13) 0.26485(17) 0.0327(7) Uani 1 1 d .
C158 C -0.01378(16) 0.51411(13) 0.32240(16) 0.0327(7) Uani 1 1 d .
C159 C 0.05057(15) 0.51184(13) 0.34237(15) 0.0311(7) Uani 1 1 d .
C160 C 0.08940(16) 0.52813(13) 0.40559(16) 0.0325(7) Uani 1 1 d .
C161 C 0.06020(16) 0.57581(14) 0.42651(15) 0.0334(7) Uani 1 1 d .
C162 C 0.10482(15) 0.62149(13) 0.45987(14) 0.0295(6) Uani 1 1 d .
C163 C 0.08063(14) 0.68076(13) 0.44027(13) 0.0254(6) Uani 1 1 d .
C164 C 0.01818(13) 0.69147(12) 0.40779(13) 0.0244(6) Uani 1 1 d .
C165 C -0.00238(13) 0.74243(12) 0.37590(13) 0.0230(5) Uani 1 1 d .
C166 C -0.06937(13) 0.74890(12) 0.32933(13) 0.0237(6) Uani 1 1 d .
C167 C -0.07322(12) 0.78940(11) 0.28097(13) 0.0225(5) Uani 1 1 d .
C168 C -0.11219(12) 0.77864(12) 0.22187(13) 0.0234(6) Uani 1 1 d .
C169 C -0.15796(12) 0.73195(12) 0.20248(14) 0.0258(6) Uani 1 1 d .
C170 C -0.16256(12) 0.71981(13) 0.14139(14) 0.0266(6) Uani 1 1 d .
C171 C -0.17145(12) 0.66815(14) 0.11901(15) 0.0299(6) Uani 1 1 d .
C172 C -0.18004(13) 0.61831(14) 0.15275(16) 0.0314(7) Uani 1 1 d .
C173 C -0.15032(14) 0.57167(13) 0.13314(16) 0.0323(7) Uani 1 1 d .
C174 C -0.12291(14) 0.52597(14) 0.16849(16) 0.0346(7) Uani 1 1 d .
C175 C -0.11605(15) 0.52203(13) 0.23183(18) 0.0349(8) Uani 1 1 d .
C176 C -0.12094(14) 0.58020(13) 0.25597(16) 0.0304(7) Uani 1 1 d .
C177 C -0.08697(15) 0.58897(13) 0.31510(16) 0.0304(7) Uani 1 1 d .
C178 C -0.04288(16) 0.54647(13) 0.35670(16) 0.0332(7) Uani 1 1 d .
C179 C 0.00160(16) 0.58582(13) 0.40246(16) 0.0332(7) Uani 1 1 d .
C180 C -0.02577(14) 0.64398(12) 0.40033(15) 0.0280(6) Uani 1 1 d .
C181 C -0.07554(14) 0.64337(13) 0.33886(15) 0.0283(6) Uani 1 1 d .
C182 C -0.09662(13) 0.69099(12) 0.30327(14) 0.0253(6) Uani 1 1 d .
C183 C -0.13526(13) 0.68205(12) 0.24348(15) 0.0264(6) Uani 1 1 d .
C184 C -0.14724(13) 0.62682(13) 0.21941(15) 0.0293(6) Uani 1 1 d .

loop_
_atom_site_aniso_label
_atom_site_aniso_U_11
_atom_site_aniso_U_22
_atom_site_aniso_U_33
_atom_site_aniso_U_23
_atom_site_aniso_U_13
_atom_site_aniso_U_12
Cl1 0.0186(3) 0.0274(3) 0.0296(4) -0.0018(3) 0.0113(3) -0.0065(2)
Cl2 0.0223(3) 0.0197(3) 0.0332(4) 0.0029(2) 0.0190(3) -0.0020(2)
Cl3 0.0243(3) 0.0282(3) 0.0289(4) 0.0072(3) 0.0199(3) 0.0033(2)
Cl4 0.0311(3) 0.0291(3) 0.0205(3) 0.0057(2) 0.0175(3) 0.0078(3)
Cl5 0.0159(3) 0.0375(4) 0.0290(4) 0.0079(3) 0.0089(3) 0.0037(3)
Cl6 0.0276(3) 0.0289(3) 0.0273(4) -0.0094(3) 0.0147(3) -0.0091(3)
Cl7 0.0491(4) 0.0396(4) 0.0178(3) -0.0014(3) 0.0145(3) 0.0117(3)
Cl8 0.0228(3) 0.0179(3) 0.0315(4) 0.0065(2) 0.0122(3) 0.0071(2)
Cl9 0.0247(3) 0.0362(4) 0.0186(3) -0.0015(3) 0.0082(3) -0.0030(3)
Cl10 0.0328(3) 0.0201(3) 0.0337(4) -0.0061(3) 0.0226(3) -0.0018(3)
Cl11 0.0215(3) 0.0244(3) 0.0291(4) 0.0109(3) 0.0084(3) 0.0084(2)
Cl12 0.0209(3) 0.0293(3) 0.0190(3) 0.0025(2) 0.0052(2) -0.0034(2)
Cl13 0.0269(6) 0.0296(7) 0.0209(6) -0.0070(5) 0.0098(5) -0.0023(5)
Cl14 0.0282(3) 0.0219(3) 0.0259(3) 0.0113(2) 0.0122(3) 0.0036(2)
Cl15 0.0286(3) 0.0380(4) 0.0167(3) 0.0044(3) 0.0115(3) -0.0010(3)
Cl16 0.0243(3) 0.0236(3) 0.0301(4) -0.0020(2) 0.0196(3) 0.0024(2)
Cl17 0.0177(3) 0.0241(3) 0.0376(4) 0.0015(3) 0.0156(3) 0.0049(2)
Cl18 0.0179(3) 0.0273(3) 0.0324(4) -0.0005(3) 0.0101(3) -0.0033(2)
Cl19 0.0277(6) 0.0232(6) 0.0295(7) -0.0062(5) 0.0115(5) -0.0064(5)
Cl20 0.0273(4) 0.0196(3) 0.0785(6) 0.0098(3) 0.0288(4) -0.0019(3)
Cl21 0.0258(3) 0.0235(3) 0.0312(4) 0.0095(3) 0.0173(3) -0.0013(2)
Cl22 0.0227(3) 0.0294(3) 0.0222(3) 0.0004(2) 0.0162(3) -0.0016(2)
Cl23 0.0198(3) 0.0357(4) 0.0335(4) -0.0097(3) 0.0108(3) -0.0092(3)
Cl24 0.0254(3) 0.0237(3) 0.0325(4) -0.0005(3) 0.0182(3) -0.0067(2)
Cl25 0.0242(3) 0.0310(3) 0.0248(3) 0.0022(3) 0.0158(3) -0.0021(3)
Cl26 0.0251(3) 0.0366(4) 0.0223(3) -0.0036(3) 0.0125(3) -0.0018(3)
Cl27 0.0199(3) 0.0499(5) 0.0257(4) -0.0038(3) 0.0069(3) 0.0111(3)
Cl28 0.0287(3) 0.0320(4) 0.0276(4) -0.0102(3) 0.0129(3) -0.0023(3)
Cl29 0.0357(4) 0.0571(5) 0.0277(4) -0.0097(3) 0.0159(3) -0.0057(4)
Cl30 0.0387(4) 0.0224(3) 0.0480(5) 0.0070(3) 0.0277(4) 0.0126(3)
Cl31 0.0265(3) 0.0452(4) 0.0192(3) -0.0003(3) 0.0084(3) 0.0131(3)
Cl32 0.0343(4) 0.0209(3) 0.0307(4) 0.0004(3) 0.0198(3) 0.0057(3)
Cl33 0.0217(3) 0.0416(4) 0.0361(4) 0.0069(3) 0.0048(3) 0.0102(3)
Cl34 0.0200(3) 0.0732(6) 0.0416(5) -0.0172(4) 0.0034(3) -0.0064(4)
Cl35 0.0254(15) 0.0312(17) 0.0238(17) -0.0105(12) 0.0048(12) -0.0083(12)
Cl36 0.0611(5) 0.0296(4) 0.0564(5) 0.0237(4) 0.0443(5) 0.0205(4)
Cl37 0.0493(5) 0.0401(4) 0.0290(4) 0.0133(3) 0.0268(4) 0.0186(3)
Cl38 0.0326(4) 0.0305(4) 0.0447(4) 0.0037(3) 0.0281(3) 0.0099(3)
Cl39 0.0195(3) 0.0386(4) 0.0553(5) -0.0020(4) 0.0204(3) 0.0048(3)
Cl40 0.0215(3) 0.0464(5) 0.0630(6) -0.0193(4) 0.0243(4) -0.0122(3)
Cl41 0.0204(14) 0.0245(15) 0.0311(18) -0.0049(12) 0.0072(12) -0.0066(11)
Cl42 0.0279(7) 0.0235(5) 0.055(2) -0.0067(5) 0.0282(11) -0.0103(4)
Cl01 0.0247(19) 0.0267(16) 0.033(5) -0.0057(15) 0.016(3) -0.0087(12)
Cl43 0.0570(5) 0.0282(4) 0.0807(7) 0.0163(4) 0.0574(5) 0.0058(4)
Cl44 0.0426(4) 0.0339(4) 0.0452(5) 0.0087(3) 0.0365(4) 0.0096(3)
Cl02 0.074(8) 0.017(4) 0.040(6) -0.008(3) 0.045(6) 0.000(4)
Cl03 0.032(10) 0.049(12) 0.037(11) -0.025(8) 0.018(8) -0.002(8)
C1 0.0160(11) 0.0193(12) 0.0245(14) 0.0048(10) 0.0139(10) 0.0018(9)
C2 0.0148(11) 0.0212(12) 0.0222(13) 0.0051(10) 0.0129(10) 0.0040(9)
C3 0.0156(11) 0.0194(12) 0.0202(13) 0.0042(9) 0.0122(10) 0.0052(9)
C4 0.0159(11) 0.0202(12) 0.0218(13) 0.0040(10) 0.0111(10) 0.0049(9)
C5 0.0145(11) 0.0229(12) 0.0207(13) 0.0039(10) 0.0100(10) 0.0026(9)
C6 0.0147(11) 0.0210(12) 0.0221(13) 0.0012(10) 0.0104(10) -0.0010(9)
C7 0.0165(11) 0.0213(12) 0.0237(14) -0.0003(10) 0.0102(10) -0.0033(9)
C8 0.0174(11) 0.0155(11) 0.0272(14) -0.0013(10) 0.0120(10) -0.0035(9)
C9 0.0201(12) 0.0155(11) 0.0280(14) 0.0013(10) 0.0149(11) -0.0028(9)
C10 0.0199(12) 0.0158(11) 0.0254(14) 0.0039(10) 0.0141(11) -0.0009(9)
C11 0.0203(12) 0.0161(11) 0.0246(14) 0.0071(10) 0.0144(11) 0.0016(9)
C12 0.0200(12) 0.0184(12) 0.0185(13) 0.0074(9) 0.0122(10) 0.0047(9)
C13 0.0200(12) 0.0230(13) 0.0202(13) 0.0062(10) 0.0138(10) 0.0037(10)
C14 0.0220(12) 0.0225(12) 0.0189(13) 0.0029(10) 0.0136(10) 0.0042(10)
C15 0.0214(12) 0.0184(12) 0.0188(13) 0.0013(9) 0.0134(10) 0.0044(9)
C16 0.0201(12) 0.0176(11) 0.0192(13) 0.0028(9) 0.0137(10) 0.0052(9)
C17 0.0208(12) 0.0146(11) 0.0209(13) 0.0009(9) 0.0133(10) 0.0059(9)
C18 0.0212(12) 0.0173(12) 0.0239(14) 0.0066(10) 0.0149(11) 0.0077(9)
C19 0.0157(11) 0.0199(12) 0.0217(13) 0.0046(10) 0.0104(10) 0.0061(9)
C20 0.0160(11) 0.0216(12) 0.0212(13) 0.0065(10) 0.0082(10) 0.0068(9)
C21 0.0177(12) 0.0247(13) 0.0166(13) 0.0052(10) 0.0061(10) 0.0028(10)
C22 0.0149(11) 0.0251(13) 0.0217(14) 0.0038(10) 0.0073(10) 0.0013(10)
C23 0.0160(11) 0.0215(12) 0.0212(13) -0.0007(10) 0.0068(10) -0.0032(9)
C24 0.0174(12) 0.0241(13) 0.0200(13) -0.0010(10) 0.0061(10) -0.0039(10)
C25 0.0203(12) 0.0229(13) 0.0227(14) -0.0042(10) 0.0120(11) -0.0035(10)
C26 0.0219(12) 0.0155(11) 0.0277(14) -0.0036(10) 0.0143(11) -0.0052(9)
C27 0.0236(13) 0.0139(11) 0.0265(14) -0.0036(10) 0.0164(11) -0.0038(9)
C28 0.0242(13) 0.0103(11) 0.0290(14) -0.0006(9) 0.0159(11) -0.0008(9)
C29 0.0216(12) 0.0124(11) 0.0266(14) 0.0033(9) 0.0141(11) -0.0005(9)
C30 0.0222(12) 0.0137(11) 0.0238(14) 0.0066(9) 0.0144(11) 0.0024(9)
C31 0.0192(12) 0.0132(11) 0.0228(13) 0.0073(9) 0.0115(10) 0.0045(9)
C32 0.0198(12) 0.0170(11) 0.0190(13) 0.0069(9) 0.0111(10) 0.0047(9)
C33 0.0202(12) 0.0203(12) 0.0174(13) 0.0066(9) 0.0101(10) 0.0044(10)
C34 0.0211(12) 0.0231(13) 0.0147(12) 0.0046(9) 0.0108(10) 0.0049(10)
C35 0.0233(12) 0.0212(12) 0.0149(12) 0.0011(9) 0.0084(10) 0.0020(10)
C36 0.0225(12) 0.0217(12) 0.0168(13) 0.0008(10) 0.0102(10) 0.0034(10)
C37 0.0230(12) 0.0233(13) 0.0184(13) 0.0033(10) 0.0118(10) 0.0048(10)
C38 0.0229(12) 0.0157(11) 0.0208(13) -0.0013(9) 0.0125(10) 0.0041(9)
C39 0.0215(12) 0.0123(11) 0.0255(14) 0.0029(9) 0.0135(11) 0.0058(9)
C40 0.0230(12) 0.0126(11) 0.0254(14) 0.0040(9) 0.0138(11) 0.0046(9)
C41 0.0214(12) 0.0156(11) 0.0241(14) 0.0075(10) 0.0124(11) 0.0057(9)
C42 0.0205(12) 0.0161(11) 0.0235(14) 0.0053(10) 0.0118(10) 0.0047(9)
C43 0.0215(12) 0.0191(12) 0.0200(13) 0.0067(10) 0.0095(10) 0.0062(10)
C44 0.0230(13) 0.0212(12) 0.0186(13) 0.0078(10) 0.0092(10) 0.0041(10)
C45 0.0230(13) 0.0264(13) 0.0156(13) 0.0052(10) 0.0090(10) 0.0026(10)
C46 0.0214(12) 0.0266(14) 0.0173(13) 0.0048(10) 0.0081(10) 0.0029(10)
C47 0.0191(12) 0.0276(14) 0.0184(13) 0.0008(10) 0.0088(10) -0.0027(10)
C48 0.0196(12) 0.0263(13) 0.0170(13) -0.0019(10) 0.0093(10) -0.0009(10)
C49 0.0225(12) 0.0216(12) 0.0209(13) -0.0040(10) 0.0129(11) -0.0028(10)
C50 0.0223(12) 0.0200(12) 0.0204(13) -0.0034(10) 0.0150(11) -0.0015(10)
C51 0.0218(12) 0.0167(12) 0.0262(14) -0.0026(10) 0.0151(11) -0.0011(9)
C52 0.0216(12) 0.0137(11) 0.0279(14) -0.0002(10) 0.0155(11) 0.0041(9)
C53 0.0214(12) 0.0116(11) 0.0279(14) 0.0024(9) 0.0150(11) 0.0042(9)
C54 0.0194(12) 0.0120(11) 0.0256(14) 0.0051(9) 0.0122(10) 0.0049(9)
C55 0.0177(11) 0.0136(11) 0.0256(14) 0.0033(9) 0.0115(10) 0.0053(9)
C56 0.0158(11) 0.0160(11) 0.0225(13) 0.0046(9) 0.0075(10) 0.0040(9)
C57 0.0190(12) 0.0192(12) 0.0156(12) 0.0053(9) 0.0080(10) 0.0043(9)
C58 0.0187(12) 0.0192(12) 0.0157(12) 0.0036(9) 0.0067(10) 0.0018(9)
C59 0.0190(12) 0.0191(12) 0.0189(13) 0.0019(9) 0.0074(10) 0.0014(9)
C60 0.0208(12) 0.0184(12) 0.0198(13) 0.0009(10) 0.0076(10) 0.0007(10)
C61 0.0248(14) 0.0291(15) 0.0298(16) 0.0094(12) 0.0147(12) 0.0045(11)
C62 0.0241(13) 0.0133(11) 0.0206(13) -0.0027(9) 0.0097(10) 0.0019(9)
C63 0.0230(12) 0.0121(11) 0.0244(14) -0.0017(9) 0.0113(11) 0.0001(9)
C64 0.0235(13) 0.0130(11) 0.0224(14) 0.0032(9) 0.0114(11) 0.0019(9)
C65 0.0212(12) 0.0127(11) 0.0247(14) 0.0050(9) 0.0112(11) 0.0008(9)
C66 0.0209(12) 0.0185(12) 0.0232(14) 0.0060(10) 0.0132(11) 0.0012(9)
C67 0.0243(13) 0.0167(12) 0.0237(14) 0.0076(10) 0.0131(11) 0.0036(10)
C68 0.0230(13) 0.0203(12) 0.0231(14) 0.0083(10) 0.0137(11) 0.0053(10)
C69 0.0275(13) 0.0221(13) 0.0205(14) 0.0065(10) 0.0144(11) 0.0020(10)
C70 0.0220(12) 0.0251(13) 0.0190(13) 0.0043(10) 0.0111(10) -0.0007(10)
C71 0.0222(12) 0.0258(13) 0.0183(13) 0.0024(10) 0.0118(10) -0.0002(10)
C72 0.0206(12) 0.0229(13) 0.0198(13) 0.0010(10) 0.0137(10) -0.0005(10)
C73 0.0196(12) 0.0204(12) 0.0211(13) -0.0026(10) 0.0127(10) -0.0004(10)
C74 0.0191(12) 0.0174(12) 0.0225(13) 0.0002(9) 0.0139(10) 0.0019(9)
C75 0.0185(11) 0.0138(11) 0.0268(14) 0.0007(9) 0.0152(10) 0.0042(9)
C76 0.0170(11) 0.0142(11) 0.0264(14) 0.0013(9) 0.0131(10) 0.0039(9)
C77 0.0149(11) 0.0176(12) 0.0248(14) 0.0023(10) 0.0105(10) 0.0035(9)
C78 0.0136(11) 0.0190(12) 0.0238(14) 0.0049(10) 0.0089(10) 0.0040(9)
C79 0.0139(11) 0.0196(12) 0.0194(13) 0.0033(9) 0.0056(9) 0.0023(9)
C80 0.0174(12) 0.0190(12) 0.0237(14) 0.0022(10) 0.0103(10) 0.0008(9)
C81 0.0208(12) 0.0191(12) 0.0210(13) -0.0005(10) 0.0097(10) 0.0005(10)
C82 0.0268(14) 0.0290(14) 0.0215(14) 0.0011(11) 0.0112(11) 0.0052(11)
C83 0.0199(12) 0.0143(11) 0.0240(14) 0.0008(9) 0.0107(10) -0.0019(9)
C84 0.0190(12) 0.0168(12) 0.0220(13) 0.0010(10) 0.0122(10) -0.0026(9)
C85 0.0215(12) 0.0165(12) 0.0246(14) 0.0039(10) 0.0142(11) -0.0008(9)
C86 0.0204(12) 0.0204(12) 0.0203(13) 0.0046(10) 0.0118(10) -0.0016(10)
C87 0.0276(13) 0.0232(13) 0.0211(14) 0.0046(10) 0.0170(11) 0.0011(10)
C88 0.0213(12) 0.0213(12) 0.0203(13) 0.0025(10) 0.0146(10) 0.0014(10)
C89 0.0189(12) 0.0193(12) 0.0219(13) 0.0017(10) 0.0137(10) -0.0003(9)
C90 0.0197(12) 0.0159(11) 0.0228(13) 0.0016(9) 0.0146(10) 0.0015(9)
C91 0.0169(11) 0.0172(12) 0.0239(14) 0.0022(10) 0.0137(10) 0.0026(9)
C92 0.0168(11) 0.0175(12) 0.0230(14) 0.0009(10) 0.0116(10) 0.0005(9)
C93 0.0173(11) 0.0215(12) 0.0225(14) 0.0001(10) 0.0120(10) -0.0022(9)
C94 0.0145(11) 0.0242(13) 0.0197(13) -0.0010(10) 0.0098(10) -0.0021(9)
C95 0.0164(11) 0.0225(12) 0.0225(14) 0.0000(10) 0.0126(10) 0.0006(9)
C96 0.0157(11) 0.0238(13) 0.0234(14) 0.0005(10) 0.0119(10) 0.0036(9)
C97 0.0142(11) 0.0269(13) 0.0217(14) 0.0002(10) 0.0092(10) 0.0028(10)
C98 0.0134(11) 0.0233(13) 0.0239(14) -0.0026(10) 0.0088(10) -0.0022(9)
C99 0.0160(12) 0.0263(13) 0.0242(14) -0.0047(11) 0.0097(10) -0.0040(10)
C100 0.0196(12) 0.0179(12) 0.0250(14) -0.0032(10) 0.0098(11) -0.0045(10)
C101 0.0244(13) 0.0162(12) 0.0287(15) -0.0013(10) 0.0149(11) -0.0053(10)
C102 0.0203(12) 0.0192(12) 0.0268(14) 0.0010(10) 0.0135(11) -0.0046(10)
C103 0.0226(13) 0.0197(12) 0.0253(14) 0.0050(10) 0.0131(11) -0.0008(10)
C104 0.0202(12) 0.0216(12) 0.0198(13) 0.0049(10) 0.0102(10) -0.0002(10)
C105 0.0194(12) 0.0256(13) 0.0205(13) 0.0020(10) 0.0121(10) -0.0018(10)
C106 0.0196(12) 0.0271(14) 0.0197(13) -0.0014(10) 0.0092(10) -0.0018(10)
C107 0.0205(12) 0.0222(13) 0.0242(14) -0.0050(10) 0.0134(11) -0.0012(10)
C108 0.0190(12) 0.0216(12) 0.0256(14) -0.0037(10) 0.0145(11) 0.0001(10)
C109 0.0220(12) 0.0177(12) 0.0319(15) -0.0017(10) 0.0179(11) 0.0031(10)
C110 0.0240(13) 0.0210(12) 0.0313(15) 0.0044(11) 0.0197(12) 0.0070(10)
C111 0.0208(12) 0.0231(13) 0.0234(14) 0.0029(10) 0.0138(11) 0.0087(10)
C112 0.0242(13) 0.0266(14) 0.0237(14) 0.0060(11) 0.0133(11) 0.0123(11)
C113 0.0232(13) 0.0285(14) 0.0205(14) 0.0053(11) 0.0094(11) 0.0106(11)
C114 0.0161(12) 0.0312(14) 0.0212(14) -0.0008(11) 0.0077(10) 0.0069(10)
C115 0.0165(12) 0.0272(14) 0.0203(14) -0.0035(10) 0.0054(10) 0.0009(10)
C116 0.0202(12) 0.0277(14) 0.0215(14) -0.0029(11) 0.0070(11) 0.0027(10)
C117 0.0216(12) 0.0252(13) 0.0226(14) -0.0040(11) 0.0100(11) 0.0023(10)
C118 0.0228(13) 0.0199(12) 0.0252(14) -0.0046(10) 0.0115(11) -0.0030(10)
C119 0.0250(13) 0.0154(12) 0.0278(15) -0.0025(10) 0.0138(11) 0.0000(10)
C120 0.0240(13) 0.0143(11) 0.0288(15) 0.0007(10) 0.0124(11) 0.0005(10)
C121 0.0247(13) 0.0136(11) 0.0272(14) 0.0034(10) 0.0121(11) -0.0012(10)
C122 0.0244(13) 0.0159(12) 0.0253(14) 0.0046(10) 0.0126(11) 0.0015(10)
C123 0.0230(13) 0.0202(12) 0.0249(14) 0.0064(10) 0.0090(11) 0.0047(10)
C124 0.0197(12) 0.0268(14) 0.0219(14) 0.0040(11) 0.0079(11) 0.0030(10)
C125 0.0194(12) 0.0294(14) 0.0166(13) 0.0043(10) 0.0069(10) 0.0022(10)
C126 0.0178(12) 0.0295(14) 0.0197(14) 0.0002(11) 0.0068(10) -0.0003(10)
C127 0.0195(13) 0.0323(15) 0.0247(15) -0.0023(11) 0.0063(11) -0.0016(11)
C128 0.0188(13) 0.0341(15) 0.0276(15) -0.0102(12) 0.0100(11) -0.0063(11)
C129 0.0226(13) 0.0253(14) 0.0292(15) -0.0072(11) 0.0134(12) -0.0025(11)
C130 0.0231(13) 0.0200(13) 0.0402(17) -0.0064(12) 0.0171(12) -0.0030(10)
C131 0.0265(14) 0.0160(12) 0.0400(17) -0.0031(11) 0.0214(13) -0.0009(10)
C132 0.0303(15) 0.0166(12) 0.0452(18) 0.0023(12) 0.0250(14) 0.0021(11)
C133 0.0347(16) 0.0185(13) 0.0448(19) 0.0083(12) 0.0280(14) 0.0071(11)
C134 0.0328(15) 0.0214(13) 0.0369(17) 0.0075(12) 0.0250(13) 0.0107(11)
C135 0.0335(15) 0.0244(14) 0.0295(16) 0.0093(11) 0.0193(13) 0.0130(12)
C136 0.0387(16) 0.0248(14) 0.0302(16) 0.0116(12) 0.0218(14) 0.0128(12)
C137 0.0365(16) 0.0309(15) 0.0226(15) 0.0092(11) 0.0185(13) 0.0131(12)
C138 0.0279(14) 0.0309(15) 0.0216(14) 0.0045(11) 0.0123(12) 0.0112(11)
C139 0.0242(13) 0.0317(15) 0.0166(13) 0.0001(11) 0.0104(11) 0.0074(11)
C140 0.0247(13) 0.0302(14) 0.0185(14) 0.0033(11) 0.0117(11) 0.0089(11)
C141 0.0255(13) 0.0225(13) 0.0220(14) -0.0025(10) 0.0134(11) 0.0030(10)
C142 0.0246(13) 0.0209(13) 0.0246(14) -0.0001(10) 0.0143(11) 0.0047(10)
C143 0.0231(13) 0.0190(12) 0.0287(15) -0.0003(10) 0.0152(11) 0.0043(10)
C144 0.0221(13) 0.0168(12) 0.0306(15) 0.0024(10) 0.0140(11) 0.0067(10)
C145 0.0212(12) 0.0154(12) 0.0319(15) 0.0037(10) 0.0127(11) 0.0049(10)
C146 0.0206(12) 0.0183(12) 0.0267(14) 0.0063(10) 0.0086(11) 0.0066(10)
C147 0.0171(12) 0.0220(13) 0.0324(16) 0.0046(11) 0.0095(11) 0.0073(10)
C148 0.0157(12) 0.0295(15) 0.0318(16) 0.0034(12) 0.0062(11) 0.0053(11)
C149 0.0165(12) 0.0313(15) 0.0262(15) 0.0047(11) 0.0063(11) 0.0043(11)
C150 0.0150(12) 0.0347(15) 0.0255(15) -0.0012(12) 0.0042(11) -0.0020(11)
C151 0.0142(12) 0.0362(16) 0.0386(18) -0.0089(13) 0.0073(12) -0.0053(11)
C152 0.0192(13) 0.0330(16) 0.047(2) -0.0141(14) 0.0139(13) -0.0096(12)
C153 0.0217(13) 0.0387(17) 0.0261(15) -0.0126(12) 0.0104(12) -0.0075(12)
C154 0.0266(14) 0.0244(14) 0.0452(19) -0.0164(13) 0.0199(14) -0.0091(11)
C155 0.0302(15) 0.0191(13) 0.054(2) -0.0116(13) 0.0271(15) -0.0096(11)
C156 0.0323(15) 0.0158(12) 0.051(2) 0.0010(12) 0.0285(15) -0.0034(11)
C157 0.0338(16) 0.0206(14) 0.057(2) 0.0043(13) 0.0327(16) -0.0014(12)
C158 0.0402(17) 0.0212(14) 0.053(2) 0.0095(13) 0.0360(17) 0.0042(12)
C159 0.0392(17) 0.0229(14) 0.0447(19) 0.0126(13) 0.0310(15) 0.0096(12)
C160 0.0433(18) 0.0256(14) 0.0442(19) 0.0168(13) 0.0336(16) 0.0167(13)
C161 0.0479(19) 0.0288(15) 0.0386(18) 0.0139(13) 0.0332(16) 0.0138(14)
C162 0.0380(16) 0.0295(15) 0.0301(16) 0.0095(12) 0.0234(14) 0.0113(12)
C163 0.0298(14) 0.0273(14) 0.0258(15) 0.0077(11) 0.0183(12) 0.0093(11)
C164 0.0280(14) 0.0255(14) 0.0273(15) 0.0047(11) 0.0191(12) 0.0078(11)
C165 0.0246(13) 0.0226(13) 0.0284(15) 0.0016(11) 0.0175(12) 0.0060(10)
C166 0.0229(13) 0.0229(13) 0.0315(16) 0.0035(11) 0.0174(12) 0.0051(10)
C167 0.0206(12) 0.0192(12) 0.0331(16) 0.0025(11) 0.0163(11) 0.0065(10)
C168 0.0173(12) 0.0229(13) 0.0317(15) 0.0016(11) 0.0118(11) 0.0065(10)
C169 0.0156(12) 0.0268(14) 0.0376(17) -0.0001(12) 0.0137(12) 0.0037(10)
C170 0.0129(11) 0.0326(15) 0.0327(16) 0.0011(12) 0.0079(11) 0.0030(10)
C171 0.0139(12) 0.0340(16) 0.0403(18) -0.0029(13) 0.0097(12) -0.0001(11)
C172 0.0180(13) 0.0310(15) 0.051(2) -0.0076(14) 0.0197(13) -0.0062(11)
C173 0.0227(14) 0.0288(15) 0.052(2) -0.0090(14) 0.0218(14) -0.0078(11)
C174 0.0216(14) 0.0362(17) 0.046(2) -0.0223(15) 0.0137(13) -0.0101(12)
C175 0.0288(15) 0.0225(14) 0.066(2) -0.0049(14) 0.0327(16) -0.0078(12)
C176 0.0300(15) 0.0221(14) 0.053(2) -0.0016(13) 0.0309(15) -0.0035(11)
C177 0.0331(15) 0.0232(14) 0.049(2) 0.0038(13) 0.0313(15) 0.0000(12)
C178 0.0389(17) 0.0266(15) 0.051(2) 0.0095(14) 0.0354(16) 0.0021(13)
C179 0.0461(18) 0.0276(15) 0.0434(19) 0.0129(13) 0.0360(16) 0.0114(13)
C180 0.0360(16) 0.0242(14) 0.0385(17) 0.0070(12) 0.0301(14) 0.0073(12)
C181 0.0302(15) 0.0242(14) 0.0430(18) 0.0034(12) 0.0276(14) 0.0018(11)
C182 0.0243(13) 0.0230(13) 0.0388(17) 0.0008(12) 0.0232(13) 0.0016(11)
C183 0.0199(13) 0.0237(13) 0.0432(18) 0.0006(12) 0.0207(13) 0.0006(10)
C184 0.0231(13) 0.0269(14) 0.0470(19) -0.0039(13) 0.0236(13) -0.0032(11)

loop_
_atom_type_symbol
_atom_type_description
_atom_type_scat_dispersion_real
_atom_type_scat_dispersion_imag
_atom_type_scat_source
C C 0.0033 0.0016 'International Tables Vol C Tables 4.2.6.8 and 6.1.1.4'
Cl Cl 0.1484 0.1585 'International Tables Vol C Tables 4.2.6.8 and 6.1.1.4'

loop_
_geom_angle_atom_site_label_1
_geom_angle_atom_site_label_2
_geom_angle_atom_site_label_3
_geom_angle
C174 Cl41 Cl42 77.94(16)
Cl01 Cl42 C175 83.5(3)
Cl01 Cl42 Cl41 153.5(3)
C175 Cl42 Cl41 77.14(17)
Cl42 Cl01 C175 72.4(4)
C2 C1 C6 119.5(2)
C2 C1 C10 123.3(2)
C6 C1 C10 115.7(2)
C1 C2 C3 120.9(2)
C1 C2 C13 117.7(2)
C3 C2 C13 121.1(2)
C2 C3 C4 117.6(2)
C2 C3 C16 120.9(2)
C4 C3 C16 118.8(2)
C5 C4 C19 116.7(2)
C5 C4 C3 120.1(2)
C19 C4 C3 119.7(2)
C6 C5 C4 120.8(2)
C6 C5 C22 111.4(2)
C4 C5 C22 124.5(2)
C5 C6 C1 120.6(2)
C5 C6 C7 111.5(2)
C1 C6 C7 125.5(2)
C8 C7 C23 113.4(2)
C8 C7 C6 109.4(2)
C23 C7 C6 100.5(2)
C8 C7 Cl1 110.45(18)
C23 C7 Cl1 111.05(19)
C6 C7 Cl1 111.68(17)
C9 C8 C26 120.3(2)
C9 C8 C7 116.6(2)
C26 C8 C7 120.3(2)
C8 C9 C29 120.4(2)
C8 C9 C10 125.5(2)
C29 C9 C10 108.4(2)
C11 C10 C1 109.3(2)
C11 C10 C9 101.4(2)
C1 C10 C9 109.2(2)
C11 C10 Cl2 113.23(18)
C1 C10 Cl2 110.96(17)
C9 C10 Cl2 112.26(18)
C12 C11 C30 119.0(2)
C12 C11 C10 121.3(2)
C30 C11 C10 111.4(2)
C11 C12 C33 120.0(2)
C11 C12 C13 123.2(2)
C33 C12 C13 110.8(2)
C12 C13 C2 107.5(2)
C12 C13 C14 103.1(2)
C2 C13 C14 115.7(2)
C12 C13 Cl3 110.66(18)
C2 C13 Cl3 105.71(17)
C14 C13 Cl3 114.10(18)
C15 C14 C34 106.4(2)
C15 C14 C13 116.1(2)
C34 C14 C13 104.3(2)
C15 C14 Cl4 108.15(18)
C34 C14 Cl4 110.57(18)
C13 C14 Cl4 111.13(17)
C37 C15 C16 120.3(2)
C37 C15 C14 115.4(2)
C16 C15 C14 123.0(2)
C15 C16 C17 118.6(2)
C15 C16 C3 120.0(2)
C17 C16 C3 118.9(2)
C18 C17 C39 117.4(2)
C18 C17 C16 119.1(2)
C39 C17 C16 120.4(2)
C19 C18 C17 121.9(2)
C19 C18 C42 109.7(2)
C17 C18 C42 123.8(2)
C18 C19 C4 121.2(2)
C18 C19 C20 109.6(2)
C4 C19 C20 120.3(2)
C21 C20 C43 122.1(2)
C21 C20 C19 121.9(2)
C43 C20 C19 107.4(2)
C20 C21 C46 118.1(2)
C20 C21 C22 116.8(2)
C46 C21 C22 122.4(3)
C21 C22 C5 111.7(2)
C21 C22 C23 113.6(2)
C5 C22 C23 100.3(2)
C21 C22 Cl5 108.85(18)
C5 C22 Cl5 110.32(18)
C23 C22 Cl5 111.88(19)
C24 C23 C7 124.0(3)
C24 C23 C22 122.5(2)
C7 C23 C22 109.7(2)
C23 C24 C25 122.7(3)
C23 C24 C47 123.3(3)
C25 C24 C47 110.0(2)
C26 C25 C24 113.3(2)
C26 C25 C49 110.7(2)
C24 C25 C49 99.8(2)
C26 C25 Cl6 110.05(19)
C24 C25 Cl6 113.01(19)
C49 C25 Cl6 109.56(18)
C27 C26 C8 118.7(3)
C27 C26 C25 116.3(2)
C8 C26 C25 122.5(2)
C26 C27 C28 120.4(2)
C26 C27 C51 124.8(2)
C28 C27 C51 108.3(2)
C29 C28 C27 121.0(2)
C29 C28 C53 119.1(3)
C27 C28 C53 110.4(2)
C28 C29 C9 119.3(3)
C28 C29 C30 120.3(2)
C9 C29 C30 110.8(2)
C31 C30 C11 123.1(2)
C31 C30 C29 121.4(2)
C11 C30 C29 106.9(2)
C30 C31 C32 117.9(2)
C30 C31 C54 117.8(2)
C32 C31 C54 117.3(2)
C33 C32 C57 116.6(2)
C33 C32 C31 117.1(2)
C57 C32 C31 123.1(2)
C34 C33 C32 122.0(2)
C34 C33 C12 111.0(2)
C32 C33 C12 122.9(2)
C33 C34 C35 121.4(2)
C33 C34 C14 110.3(2)
C35 C34 C14 125.0(2)
C34 C35 C58 117.9(2)
C34 C35 C36 116.0(2)
C58 C35 C36 124.8(2)
C35 C36 C37 106.8(2)
C35 C36 C61 113.5(2)
C37 C36 C61 103.1(2)
C35 C36 Cl7 109.45(18)
C37 C36 Cl7 113.68(18)
C61 C36 Cl7 110.2(2)
C15 C37 C38 120.2(2)
C15 C37 C36 124.7(2)
C38 C37 C36 109.2(2)
C15 C37 Cl02 104.1(4)
C38 C37 Cl02 87.1(3)
C36 C37 Cl02 101.6(4)
C39 C38 C37 122.0(2)
C39 C38 C62 122.7(2)
C37 C38 C62 109.8(2)
C38 C39 C17 117.7(2)
C38 C39 C40 118.1(2)
C17 C39 C40 118.8(2)
C41 C40 C64 116.9(2)
C41 C40 C39 122.2(2)
C64 C40 C39 117.0(2)
C67 C41 C40 121.1(2)
C67 C41 C42 121.3(3)
C40 C41 C42 116.7(2)
C41 C42 C43 112.6(2)
C41 C42 C18 111.3(2)
C43 C42 C18 101.2(2)
C41 C42 Cl8 110.07(18)
C43 C42 Cl8 111.33(18)
C18 C42 Cl8 110.03(17)
C44 C43 C20 119.4(3)
C44 C43 C42 122.7(2)
C20 C43 C42 110.5(2)
C43 C44 C45 119.3(2)
C43 C44 C68 121.9(3)
C45 C44 C68 113.3(2)
C46 C45 C44 122.0(2)
C46 C45 C70 123.4(3)
C44 C45 C70 110.1(2)
C45 C46 C21 118.9(3)
C45 C46 C47 118.2(2)
C21 C46 C47 120.4(2)
C46 C47 C48 108.2(2)
C46 C47 C24 113.9(2)
C48 C47 C24 100.1(2)
C46 C47 Cl9 111.25(19)
C48 C47 Cl9 112.25(19)
C24 C47 Cl9 110.72(19)
C49 C48 C71 120.6(3)
C49 C48 C47 111.6(2)
C71 C48 C47 125.0(3)
C48 C49 C50 121.5(2)
C48 C49 C25 111.1(2)
C50 C49 C25 125.1(2)
C49 C50 C73 119.5(2)
C49 C50 C51 116.4(2)
C73 C50 C51 123.3(2)
C50 C51 C52 110.5(2)
C50 C51 C27 111.4(2)
C52 C51 C27 102.3(2)
C50 C51 Cl10 109.84(18)
C52 C51 Cl10 110.77(18)
C27 C51 Cl10 111.86(18)
C75 C52 C53 121.1(3)
C75 C52 C51 124.0(2)
C53 C52 C51 109.6(2)
C54 C53 C52 122.4(2)
C54 C53 C28 121.3(2)
C52 C53 C28 107.8(2)
C53 C54 C55 115.2(2)
C53 C54 C31 119.9(2)
C55 C54 C31 118.8(2)
C76 C55 C54 121.3(3)
C76 C55 C56 112.3(2)
C54 C55 C56 122.7(2)
C55 C56 C78 101.3(2)
C55 C56 C57 110.4(2)
C78 C56 C57 111.9(2)
C55 C56 Cl11 110.76(17)
C78 C56 Cl11 112.43(18)
C57 C56 Cl11 109.80(18)
C58 C57 C32 120.9(2)
C58 C57 C56 120.2(2)
C32 C57 C56 117.9(2)
C57 C58 C35 120.9(2)
C57 C58 C59 119.4(2)
C35 C58 C59 118.9(2)
C60 C59 C79 100.8(2)
C60 C59 C58 111.3(2)
C79 C59 C58 112.0(2)
C60 C59 Cl12 111.75(19)
C79 C59 Cl12 111.30(18)
C58 C59 Cl12 109.51(18)
C81 C60 C61 122.1(2)
C81 C60 C59 112.0(2)
C61 C60 C59 123.7(2)
C60 C61 C62 112.7(2)
C60 C61 C36 118.0(2)
C62 C61 C36 106.9(2)
C60 C61 Cl13 103.0(2)
C62 C61 Cl13 104.8(2)
C36 C61 Cl13 110.7(2)
C63 C62 C38 119.7(2)
C63 C62 C61 121.7(2)
C38 C62 C61 110.8(2)
C62 C63 C64 119.3(2)
C62 C63 C82 122.1(2)
C64 C63 C82 110.4(2)
C65 C64 C40 121.3(3)
C65 C64 C63 109.7(2)
C40 C64 C63 123.1(2)
C66 C65 C64 120.6(2)
C66 C65 C83 124.6(2)
C64 C65 C83 110.1(2)
C65 C66 C67 119.2(2)
C65 C66 C86 117.1(2)
C67 C66 C86 121.2(2)
C41 C67 C66 119.5(3)
C41 C67 C68 121.5(2)
C66 C67 C68 117.8(2)
C44 C68 C67 111.8(2)
C44 C68 C69 99.7(2)
C67 C68 C69 111.6(2)
C44 C68 Cl14 111.76(18)
C67 C68 Cl14 109.18(19)
C69 C68 Cl14 112.68(18)
C87 C69 C70 121.1(3)
C87 C69 C68 122.5(3)
C70 C69 C68 112.8(2)
C69 C70 C71 112.5(2)
C69 C70 C45 101.1(2)
C71 C70 C45 109.2(2)
C69 C70 Cl15 110.72(18)
C71 C70 Cl15 110.23(19)
C45 C70 Cl15 112.88(19)
C48 C71 C72 118.8(3)
C48 C71 C70 117.2(2)
C72 C71 C70 122.4(2)
C71 C72 C73 121.6(2)
C71 C72 C88 118.0(2)
C73 C72 C88 119.9(2)
C72 C73 C50 117.9(2)
C72 C73 C74 121.3(2)
C50 C73 C74 120.5(2)
C75 C74 C90 110.5(2)
C75 C74 C73 110.3(2)
C90 C74 C73 110.3(2)
C75 C74 Cl16 108.98(17)
C90 C74 Cl16 108.45(17)
C73 C74 Cl16 108.23(17)
C52 C75 C76 115.4(2)
C52 C75 C74 122.0(2)
C76 C75 C74 120.5(2)
C55 C76 C75 122.2(2)
C55 C76 C77 110.8(2)
C75 C76 C77 124.5(2)
C76 C77 C78 102.0(2)
C76 C77 C91 109.8(2)
C78 C77 C91 112.6(2)
C76 C77 Cl17 111.50(17)
C78 C77 Cl17 111.48(18)
C91 C77 Cl17 109.35(17)
C79 C78 C77 122.7(2)
C79 C78 C56 121.7(2)
C77 C78 C56 111.9(2)
C78 C79 C59 122.1(2)
C78 C79 C80 121.2(2)
C59 C79 C80 112.7(2)
C81 C80 C79 100.7(2)
C81 C80 C92 110.6(2)
C79 C80 C92 112.1(2)
C81 C80 Cl18 111.92(19)
C79 C80 Cl18 111.95(18)
C92 C80 Cl18 109.34(18)
C60 C81 C82 122.4(2)
C60 C81 C80 112.3(2)
C82 C81 C80 122.8(2)
C81 C82 C63 112.6(2)
C81 C82 C83 118.4(2)
C63 C82 C83 106.9(2)
C81 C82 Cl19 103.1(2)
C63 C82 Cl19 106.6(2)
C83 C82 Cl19 108.53(19)
C84 C83 C65 106.3(2)
C84 C83 C82 113.0(2)
C65 C83 C82 102.9(2)
C84 C83 Cl20 109.74(18)
C65 C83 Cl20 112.62(18)
C82 C83 Cl20 112.01(19)
C85 C84 C92 118.4(2)
C85 C84 C83 116.9(2)
C92 C84 C83 123.7(2)
C84 C85 C89 121.6(2)
C84 C85 C86 124.3(2)
C89 C85 C86 111.2(2)
C87 C86 C66 112.4(2)
C87 C86 C85 100.7(2)
C66 C86 C85 107.8(2)
C87 C86 Cl21 110.00(18)
C66 C86 Cl21 111.97(18)
C85 C86 Cl21 113.55(18)
C69 C87 C86 122.1(3)
C69 C87 C88 123.4(3)
C86 C87 C88 111.6(2)
C89 C88 C72 110.9(2)
C89 C88 C87 100.7(2)
C72 C88 C87 113.0(2)
C89 C88 Cl22 112.82(18)
C72 C88 Cl22 108.67(18)
C87 C88 Cl22 110.65(18)
C85 C89 C90 121.7(3)
C85 C89 C88 111.7(2)
C90 C89 C88 124.4(2)
C89 C90 C91 116.8(2)
C89 C90 C74 118.2(2)
C91 C90 C74 124.4(2)
C90 C91 C92 121.4(2)
C90 C91 C77 119.6(2)
C92 C91 C77 118.6(2)
C84 C92 C91 119.8(2)
C84 C92 C80 119.1(2)
C91 C92 C80 120.4(2)
C98 C93 C94 119.3(2)
C98 C93 C102 115.8(2)
C94 C93 C102 123.3(2)
C93 C94 C95 120.8(2)
C93 C94 C105 117.5(2)
C95 C94 C105 121.4(2)
C96 C95 C94 117.6(2)
C96 C95 C108 119.0(2)
C94 C95 C108 120.9(2)
C97 C96 C111 116.6(2)
C97 C96 C95 120.2(2)
C111 C96 C95 119.6(2)
C98 C97 C96 120.6(3)
C98 C97 C114 111.3(2)
C96 C97 C114 124.5(3)
C97 C98 C93 121.0(3)
C97 C98 C99 111.2(2)
C93 C98 C99 125.2(2)
C115 C99 C100 112.9(2)
C115 C99 C98 100.1(2)
C100 C99 C98 109.5(2)
C115 C99 Cl23 112.11(19)
C100 C99 Cl23 109.98(19)
C98 C99 Cl23 111.87(18)
C101 C100 C118 119.8(3)
C101 C100 C99 116.5(2)
C118 C100 C99 120.8(3)
C100 C101 C121 120.8(3)
C100 C101 C102 125.6(3)
C121 C101 C102 108.7(2)
C103 C102 C93 109.6(2)
C103 C102 C101 101.5(2)
C93 C102 C101 109.2(2)
C103 C102 Cl24 112.92(19)
C93 C102 Cl24 111.87(18)
C101 C102 Cl24 111.26(18)
C104 C103 C122 119.1(3)
C104 C103 C102 121.5(2)
C122 C103 C102 111.2(2)
C103 C104 C125 119.9(3)
C103 C104 C105 123.3(2)
C125 C104 C105 110.9(2)
C104 C105 C94 107.9(2)
C104 C105 C106 103.4(2)
C94 C105 C106 115.7(2)
C104 C105 Cl25 111.43(18)
C94 C105 Cl25 104.74(17)
C106 C105 Cl25 113.69(18)
C107 C106 C126 107.4(2)
C107 C106 C105 115.9(2)
C126 C106 C105 103.8(2)
C107 C106 Cl26 108.05(19)
C126 C106 Cl26 109.48(19)
C105 C106 Cl26 111.97(18)
C129 C107 C108 119.4(3)
C129 C107 C106 115.7(3)
C108 C107 C106 123.6(2)
C107 C108 C109 119.1(2)
C107 C108 C95 119.5(2)
C109 C108 C95 118.6(2)
C110 C109 C108 119.6(3)
C110 C109 C131 116.6(3)
C108 C109 C131 120.8(3)
C111 C110 C109 121.3(3)
C111 C110 C134 109.7(3)
C109 C110 C134 124.1(3)
C110 C111 C96 121.4(3)
C110 C111 C112 109.3(2)
C96 C111 C112 120.4(3)
C135 C112 C113 122.3(3)
C135 C112 C111 107.9(3)
C113 C112 C111 121.4(3)
C112 C113 C138 117.8(3)
C112 C113 C114 117.5(2)
C138 C113 C114 121.9(3)
C113 C114 C115 114.1(2)
C113 C114 C97 112.0(2)
C115 C114 C97 100.5(2)
C113 C114 Cl27 108.95(19)
C115 C114 Cl27 109.4(2)
C97 C114 Cl27 111.58(18)
C116 C115 C114 122.6(3)
C116 C115 C99 123.8(3)
C114 C115 C99 110.2(2)
C115 C116 C117 122.8(3)
C115 C116 C139 122.8(3)
C117 C116 C139 110.4(2)
C118 C117 C116 113.6(2)
C118 C117 C141 111.2(2)
C116 C117 C141 99.9(2)
C118 C117 Cl28 109.7(2)
C116 C117 Cl28 111.3(2)
C141 C117 Cl28 110.85(19)
C119 C118 C100 119.1(3)
C119 C118 C117 116.7(2)
C100 C118 C117 121.8(2)
C118 C119 C120 120.4(3)
C118 C119 C143 125.0(3)
C120 C119 C143 107.9(2)
C121 C120 C119 120.9(3)
C121 C120 C145 118.8(3)
C119 C120 C145 110.8(2)
C120 C121 C101 119.0(3)
C120 C121 C122 120.5(3)
C101 C121 C122 111.0(2)
C123 C122 C103 123.1(3)
C123 C122 C121 121.7(3)
C103 C122 C121 106.4(2)
C122 C123 C124 117.9(2)
C122 C123 C146 117.2(3)
C124 C123 C146 117.3(2)
C149 C124 C125 116.4(3)
C149 C124 C123 123.0(3)
C125 C124 C123 117.0(2)
C126 C125 C124 121.9(3)
C126 C125 C104 110.1(2)
C124 C125 C104 122.9(3)
C127 C126 C125 121.5(3)
C127 C126 C106 124.3(3)
C125 C126 C106 111.4(2)
C126 C127 C150 117.9(3)
C126 C127 C128 116.6(3)
C150 C127 C128 124.2(3)
C127 C128 C153 111.9(2)
C127 C128 C129 108.2(2)
C153 C128 C129 102.0(3)
C127 C128 Cl29 111.2(2)
C153 C128 Cl29 109.2(2)
C129 C128 Cl29 114.0(2)
C107 C129 C130 120.7(3)
C107 C129 C128 123.6(3)
C130 C129 C128 109.3(2)
C107 C129 Cl03 98.3(6)
C130 C129 Cl03 97.1(7)
C128 C129 Cl03 99.9(6)
C131 C130 C129 122.6(3)
C131 C130 C154 122.4(3)
C129 C130 C154 108.8(3)
C130 C131 C109 116.6(3)
C130 C131 C132 118.4(3)
C109 C131 C132 119.1(3)
C156 C132 C133 116.8(3)
C156 C132 C131 117.4(3)
C133 C132 C131 121.8(3)
C159 C133 C132 121.0(3)
C159 C133 C134 121.5(3)
C132 C133 C134 116.7(3)
C133 C134 C135 112.5(2)
C133 C134 C110 111.7(3)
C135 C134 C110 101.2(2)
C133 C134 Cl30 108.3(2)
C135 C134 Cl30 112.1(2)
C110 C134 Cl30 110.95(18)
C136 C135 C112 119.6(3)
C136 C135 C134 122.2(3)
C112 C135 C134 110.5(3)
C135 C136 C137 119.3(3)
C135 C136 C160 122.3(3)
C137 C136 C160 113.2(3)
C138 C137 C136 121.3(3)
C138 C137 C162 123.6(3)
C136 C137 C162 110.9(3)
C137 C138 C113 119.5(3)
C137 C138 C139 117.9(3)
C113 C138 C139 120.5(3)
C138 C139 C140 109.0(2)
C138 C139 C116 113.9(2)
C140 C139 C116 100.5(2)
C138 C139 Cl31 108.4(2)
C140 C139 Cl31 115.46(19)
C116 C139 Cl31 109.7(2)
C141 C140 C163 120.1(3)
C141 C140 C139 111.6(3)
C163 C140 C139 124.9(3)
C140 C141 C142 121.3(3)
C140 C141 C117 110.9(2)
C142 C141 C117 124.9(3)
C141 C142 C165 120.2(3)
C141 C142 C143 116.5(2)
C165 C142 C143 122.5(3)
C142 C143 C144 111.1(2)
C142 C143 C119 111.4(2)
C144 C143 C119 102.2(2)
C142 C143 Cl32 110.12(19)
C144 C143 Cl32 109.29(18)
C119 C143 Cl32 112.46(19)
C167 C144 C145 121.4(3)
C167 C144 C143 123.8(3)
C145 C144 C143 110.0(2)
C146 C145 C144 122.4(3)
C146 C145 C120 121.3(3)
C144 C145 C120 107.4(3)
C145 C146 C147 114.9(3)
C145 C146 C123 120.3(3)
C147 C146 C123 118.8(3)
C168 C147 C146 121.4(3)
C168 C147 C148 112.2(3)
C146 C147 C148 122.9(3)
C170 C148 C147 101.6(3)
C170 C148 C149 112.5(2)
C147 C148 C149 110.3(2)
C170 C148 Cl33 112.29(19)
C147 C148 Cl33 110.7(2)
C149 C148 Cl33 109.3(2)
C150 C149 C124 120.9(3)
C150 C149 C148 119.9(3)
C124 C149 C148 118.0(3)
C149 C150 C127 121.1(3)
C149 C150 C151 119.4(3)
C127 C150 C151 118.8(3)
C152 C151 C171 100.9(3)
C152 C151 C150 111.7(2)
C171 C151 C150 112.1(3)
C152 C151 Cl34 111.0(2)
C171 C151 Cl34 113.8(2)
C150 C151 Cl34 107.3(2)
C153 C152 C173 121.3(3)
C153 C152 C151 122.5(3)
C173 C152 C151 111.9(3)
C152 C153 C154 116.5(3)
C152 C153 C128 121.9(3)
C154 C153 C128 109.2(3)
C152 C153 Cl35 96.7(2)
C154 C153 Cl35 95.9(2)
C128 C153 Cl35 112.6(2)
C155 C154 C153 121.4(3)
C155 C154 C130 119.1(3)
C153 C154 C130 109.9(3)
C154 C155 C156 120.1(3)
C154 C155 C174 120.6(3)
C156 C155 C174 110.0(3)
C132 C156 C157 121.3(3)
C132 C156 C155 122.6(3)
C157 C156 C155 109.4(3)
C158 C157 C156 120.6(3)
C158 C157 C175 125.1(3)
C156 C157 C175 109.2(3)
C157 C158 C159 119.4(3)
C157 C158 C178 116.8(3)
C159 C158 C178 120.9(3)
C133 C159 C158 119.6(3)
C133 C159 C160 121.3(3)
C158 C159 C160 118.1(3)
C136 C160 C159 111.6(2)
C136 C160 C161 99.4(3)
C159 C160 C161 111.6(3)
C136 C160 Cl36 112.0(2)
C159 C160 Cl36 109.6(2)
C161 C160 Cl36 112.4(2)
C179 C161 C162 120.8(3)
C179 C161 C160 122.6(3)
C162 C161 C160 113.0(3)
C161 C162 C163 113.0(3)
C161 C162 C137 100.4(3)
C163 C162 C137 109.3(2)
C161 C162 Cl37 111.1(2)
C163 C162 Cl37 110.5(2)
C137 C162 Cl37 112.2(2)
C140 C163 C164 119.2(3)
C140 C163 C162 117.0(3)
C164 C163 C162 121.9(3)
C163 C164 C165 121.3(3)
C163 C164 C180 118.0(3)
C165 C164 C180 120.0(3)
C142 C165 C164 117.6(3)
C142 C165 C166 120.8(2)
C164 C165 C166 121.1(3)
C167 C166 C182 110.5(2)
C167 C166 C165 111.1(2)
C182 C166 C165 110.9(2)
C167 C166 Cl38 108.45(18)
C182 C166 Cl38 108.27(18)
C165 C166 Cl38 107.5(2)
C144 C167 C168 115.0(3)
C144 C167 C166 121.8(3)
C168 C167 C166 121.1(3)
C147 C168 C167 122.7(3)
C147 C168 C169 110.8(3)
C167 C168 C169 123.9(3)
C168 C169 C183 110.2(2)
C168 C169 C170 101.7(2)
C183 C169 C170 113.0(2)
C168 C169 Cl39 111.05(19)
C183 C169 Cl39 109.55(19)
C170 C169 Cl39 111.1(2)
C171 C170 C148 122.1(3)
C171 C170 C169 122.2(3)
C148 C170 C169 111.9(3)
C170 C171 C151 121.7(3)
C170 C171 C172 121.3(3)
C151 C171 C172 112.8(3)
C173 C172 C171 101.3(3)
C173 C172 C184 110.4(3)
C171 C172 C184 112.0(3)
C173 C172 Cl40 112.5(2)
C171 C172 Cl40 111.7(2)
C184 C172 Cl40 108.8(2)
C174 C173 C152 121.5(3)
C174 C173 C172 122.2(3)
C152 C173 C172 111.5(3)
C173 C174 C155 116.8(3)
C173 C174 C175 122.0(3)
C155 C174 C175 108.4(3)
C173 C174 Cl41 106.1(2)
C155 C174 Cl41 102.8(2)
C175 C174 Cl41 96.9(2)
C174 C175 C176 111.2(3)
C174 C175 C157 102.6(3)
C176 C175 C157 107.0(3)
C174 C175 Cl42 106.5(3)
C176 C175 Cl42 112.4(2)
C157 C175 Cl42 116.6(2)
C174 C175 Cl01 130.2(4)
C176 C175 Cl01 101.4(3)
C157 C175 Cl01 102.4(3)
Cl42 C175 Cl01 24.1(2)
C177 C176 C184 119.2(3)
C177 C176 C175 116.8(3)
C184 C176 C175 122.6(3)
C176 C177 C181 121.4(3)
C176 C177 C178 124.9(3)
C181 C177 C178 111.1(3)
C177 C178 C179 100.8(3)
C177 C178 C158 107.7(3)
C179 C178 C158 112.6(3)
C177 C178 Cl43 113.2(2)
C179 C178 Cl43 110.9(2)
C158 C178 Cl43 111.2(2)
C161 C179 C180 123.5(3)
C161 C179 C178 121.8(3)
C180 C179 C178 111.5(3)
C164 C180 C181 111.0(2)
C164 C180 C179 113.4(2)
C181 C180 C179 100.3(3)
C164 C180 Cl44 109.7(2)
C181 C180 Cl44 111.3(2)
C179 C180 Cl44 110.9(2)
C182 C181 C177 121.2(3)
C182 C181 C180 124.6(3)
C177 C181 C180 112.1(3)
C181 C182 C183 117.5(3)
C181 C182 C166 118.0(3)
C183 C182 C166 124.0(3)
C182 C183 C184 121.1(3)
C182 C183 C169 119.8(3)
C184 C183 C169 118.7(3)
C176 C184 C183 119.3(3)
C176 C184 C172 119.7(3)
C183 C184 C172 120.3(3)

loop_
_geom_bond_atom_site_label_1
_geom_bond_atom_site_label_2
_geom_bond_distance
Cl1 C7 1.820(3)
Cl2 C10 1.811(3)
Cl3 C13 1.804(3)
Cl4 C14 1.808(3)
Cl5 C22 1.828(3)
Cl6 C25 1.813(3)
Cl7 C36 1.802(3)
Cl8 C42 1.823(3)
Cl9 C47 1.813(3)
Cl10 C51 1.822(3)
Cl11 C56 1.824(3)
Cl12 C59 1.822(3)
Cl13 C61 1.929(4)
Cl14 C68 1.818(3)
Cl15 C70 1.810(3)
Cl16 C74 1.827(2)
Cl17 C77 1.813(3)
Cl18 C80 1.821(3)
Cl19 C82 1.908(3)
Cl20 C83 1.788(3)
Cl21 C86 1.811(3)
Cl22 C88 1.820(3)
Cl23 C99 1.814(3)
Cl24 C102 1.810(3)
Cl25 C105 1.801(3)
Cl26 C106 1.808(3)
Cl27 C114 1.825(3)
Cl28 C117 1.825(3)
Cl29 C128 1.816(3)
Cl30 C134 1.829(3)
Cl31 C139 1.819(3)
Cl32 C143 1.815(3)
Cl33 C148 1.824(3)
Cl34 C151 1.815(3)
Cl35 C153 1.926(4)
Cl36 C160 1.817(3)
Cl37 C162 1.813(3)
Cl38 C166 1.840(3)
Cl39 C169 1.821(3)
Cl40 C172 1.817(3)
Cl41 C174 1.920(4)
Cl41 Cl42 2.302(5)
Cl42 Cl01 0.773(8)
Cl42 C175 1.805(3)
Cl01 C175 1.882(6)
Cl43 C178 1.815(3)
Cl44 C180 1.823(3)
Cl02 C37 2.157(8)
Cl03 C129 2.015(16)
C1 C2 1.401(4)
C1 C6 1.408(4)
C1 C10 1.523(3)
C2 C3 1.426(3)
C2 C13 1.522(4)
C3 C4 1.429(4)
C3 C16 1.463(4)
C4 C5 1.408(4)
C4 C19 1.415(4)
C5 C6 1.374(4)
C5 C22 1.515(4)
C6 C7 1.518(4)
C7 C8 1.512(4)
C7 C23 1.515(4)
C8 C9 1.378(4)
C8 C26 1.428(4)
C9 C29 1.413(4)
C9 C10 1.538(4)
C10 C11 1.508(4)
C11 C12 1.346(4)
C11 C30 1.426(3)
C12 C33 1.418(4)
C12 C13 1.513(3)
C13 C14 1.587(4)
C14 C15 1.506(4)
C14 C34 1.528(3)
C15 C37 1.390(4)
C15 C16 1.425(4)
C16 C17 1.442(3)
C17 C18 1.405(4)
C17 C39 1.435(4)
C18 C19 1.375(4)
C18 C42 1.525(3)
C19 C20 1.464(4)
C20 C21 1.398(4)
C20 C43 1.400(4)
C21 C46 1.410(4)
C21 C22 1.499(4)
C22 C23 1.520(4)
C23 C24 1.327(4)
C24 C25 1.518(4)
C24 C47 1.518(4)
C25 C26 1.498(4)
C25 C49 1.520(4)
C26 C27 1.392(4)
C27 C28 1.396(4)
C27 C51 1.527(3)
C28 C29 1.382(4)
C28 C53 1.444(4)
C29 C30 1.436(4)
C30 C31 1.406(4)
C31 C32 1.443(4)
C31 C54 1.458(3)
C32 C33 1.417(3)
C32 C57 1.421(4)
C33 C34 1.385(4)
C34 C35 1.387(4)
C35 C58 1.422(4)
C35 C36 1.512(4)
C36 C37 1.548(4)
C36 C61 1.550(4)
C37 C38 1.419(4)
C38 C39 1.399(4)
C38 C62 1.429(4)
C39 C40 1.469(4)
C40 C41 1.411(4)
C40 C64 1.412(4)
C41 C67 1.406(4)
C41 C42 1.507(4)
C42 C43 1.510(4)
C43 C44 1.370(4)
C44 C45 1.402(4)
C44 C68 1.505(4)
C45 C46 1.391(4)
C45 C70 1.526(4)
C46 C47 1.507(4)
C47 C48 1.518(4)
C48 C49 1.380(4)
C48 C71 1.382(4)
C49 C50 1.396(4)
C50 C73 1.414(4)
C50 C51 1.493(4)
C51 C52 1.508(4)
C52 C75 1.379(4)
C52 C53 1.416(4)
C53 C54 1.388(4)
C54 C55 1.400(4)
C55 C76 1.393(4)
C55 C56 1.497(4)
C56 C78 1.508(3)
C56 C57 1.517(3)
C57 C58 1.399(4)
C58 C59 1.520(4)
C59 C60 1.503(4)
C59 C79 1.509(4)
C60 C81 1.381(4)
C60 C61 1.432(4)
C61 C62 1.456(4)
C62 C63 1.362(4)
C63 C64 1.425(4)
C63 C82 1.463(4)
C64 C65 1.405(4)
C65 C66 1.370(4)
C65 C83 1.538(4)
C66 C67 1.425(4)
C66 C86 1.514(4)
C67 C68 1.521(4)
C68 C69 1.524(4)
C69 C87 1.316(4)
C69 C70 1.504(4)
C70 C71 1.511(4)
C71 C72 1.407(4)
C72 C73 1.412(4)
C72 C88 1.504(4)
C73 C74 1.561(4)
C74 C75 1.521(4)
C74 C90 1.542(4)
C75 C76 1.409(4)
C76 C77 1.498(4)
C77 C78 1.502(4)
C77 C91 1.513(4)
C78 C79 1.313(4)
C79 C80 1.511(4)
C80 C81 1.502(4)
C80 C92 1.519(4)
C81 C82 1.423(4)
C82 C83 1.543(4)
C83 C84 1.525(4)
C84 C85 1.382(4)
C84 C92 1.403(4)
C85 C89 1.391(4)
C85 C86 1.522(4)
C86 C87 1.509(4)
C87 C88 1.512(4)
C88 C89 1.503(4)
C89 C90 1.392(4)
C90 C91 1.413(4)
C91 C92 1.414(4)
C93 C98 1.403(4)
C93 C94 1.408(4)
C93 C102 1.522(4)
C94 C95 1.429(4)
C94 C105 1.519(4)
C95 C96 1.425(4)
C95 C108 1.465(4)
C96 C97 1.412(4)
C96 C111 1.422(4)
C97 C98 1.373(4)
C97 C114 1.508(4)
C98 C99 1.521(4)
C99 C115 1.509(4)
C99 C100 1.511(4)
C100 C101 1.378(4)
C100 C118 1.427(4)
C101 C121 1.406(4)
C101 C102 1.528(4)
C102 C103 1.508(4)
C103 C104 1.340(4)
C103 C122 1.434(4)
C104 C125 1.425(4)
C104 C105 1.514(4)
C105 C106 1.582(4)
C106 C107 1.510(4)
C106 C126 1.523(4)
C107 C129 1.392(4)
C107 C108 1.425(4)
C108 C109 1.437(4)
C109 C110 1.412(4)
C109 C131 1.444(4)
C110 C111 1.370(4)
C110 C134 1.529(4)
C111 C112 1.465(4)
C112 C135 1.388(4)
C112 C113 1.400(4)
C113 C138 1.404(4)
C113 C114 1.499(4)
C114 C115 1.504(4)
C115 C116 1.329(4)
C116 C117 1.510(4)
C116 C139 1.515(4)
C117 C118 1.495(4)
C117 C141 1.524(4)
C118 C119 1.382(4)
C119 C120 1.396(4)
C119 C143 1.529(4)
C120 C121 1.386(4)
C120 C145 1.439(4)
C121 C122 1.437(4)
C122 C123 1.403(4)
C123 C124 1.447(4)
C123 C146 1.463(4)
C124 C149 1.419(4)
C124 C125 1.419(4)
C125 C126 1.384(4)
C126 C127 1.382(4)
C127 C150 1.418(4)
C127 C128 1.509(4)
C128 C153 1.515(4)
C128 C129 1.545(4)
C129 C130 1.413(4)
C130 C131 1.398(5)
C130 C154 1.440(4)
C131 C132 1.477(4)
C132 C156 1.408(4)
C132 C133 1.419(5)
C133 C159 1.411(4)
C133 C134 1.501(4)
C134 C135 1.506(5)
C135 C136 1.375(4)
C136 C137 1.400(4)
C136 C160 1.501(5)
C137 C138 1.399(4)
C137 C162 1.519(4)
C138 C139 1.506(4)
C139 C140 1.513(4)
C140 C141 1.382(4)
C140 C163 1.388(4)
C141 C142 1.395(4)
C142 C165 1.408(4)
C142 C143 1.499(4)
C143 C144 1.502(4)
C144 C167 1.380(4)
C144 C145 1.415(4)
C145 C146 1.392(4)
C146 C147 1.400(4)
C147 C168 1.392(4)
C147 C148 1.493(4)
C148 C170 1.493(4)
C148 C149 1.524(4)
C149 C150 1.398(4)
C150 C151 1.528(4)
C151 C152 1.505(5)
C151 C171 1.508(5)
C152 C153 1.392(4)
C152 C173 1.400(5)
C153 C154 1.416(5)
C154 C155 1.376(5)
C155 C156 1.424(5)
C155 C174 1.430(4)
C156 C157 1.415(4)
C157 C158 1.365(5)
C157 C175 1.533(5)
C158 C159 1.422(5)
C158 C178 1.519(4)
C159 C160 1.514(5)
C160 C161 1.531(4)
C161 C179 1.309(5)
C161 C162 1.509(5)
C162 C163 1.518(4)
C163 C164 1.408(4)
C164 C165 1.415(4)
C164 C180 1.502(4)
C165 C166 1.560(4)
C166 C167 1.513(4)
C166 C182 1.541(4)
C167 C168 1.406(4)
C168 C169 1.493(4)
C169 C183 1.508(4)
C169 C170 1.510(4)
C170 C171 1.322(4)
C171 C172 1.511(5)
C172 C173 1.503(4)
C172 C184 1.532(5)
C173 C174 1.378(5)
C174 C175 1.523(5)
C175 C176 1.525(4)
C176 C177 1.375(5)
C176 C184 1.403(5)
C177 C181 1.395(4)
C177 C178 1.518(5)
C178 C179 1.519(5)
C179 C180 1.516(4)
C180 C181 1.507(5)
C181 C182 1.393(4)
C182 C183 1.411(5)
C183 C184 1.415(4)
